data_1544425
loop_
_publ_author_name
'Tokumitsu, T.'
'Toda, S.'
'Aoyagi, T.'
'Sakuraba, D.'
'Uematsu, K.'
'Sato, M.'

_publ_section_title
;
 Powder neutron diffraction study of layered perovskite, KCa2Nb3O10
;
_journal_name_full 'Journal of the Ceramic Society of Japan'
_journal_page_first 795
_journal_page_last 797
_journal_volume 114
_journal_year 2006
_chemical_formula_sum 'Ca2 K Nb3 O10'
_chemical_name_common KCa2Nb3O10
_space_group_IT_number 11
_space_group_name_H-M_alt 'P 1 21/m 1'
_symmetry_space_group_name_Hall '-P 2yb'
_symmetry_space_group_name_H-M 'P 1 21/m 1'
_cell_angle_alpha 90
_cell_angle_beta 97.51(1)
_cell_angle_gamma 90
_cell_formula_units_Z 4
_cell_length_a 7.7418(6)
_cell_length_b 7.77073(6)
_cell_length_c 14.859(1)
_cell_volume 886.24(9)
_cod_data_source_file KCa2Nb3O10.cif
_cod_data_source_block KCa2Nb3O10
_cod_original_formula_sum 'K Ca2 Nb3 O10'
_cod_database_code 1544425

loop_
_space_group_symop_operation_xyz
'x, y, z'
'-x, -y, -z'
'-x, y+1/2, -z'
'x, -y+1/2, z'

loop_
_atom_site_label
_atom_site_occupancy
_atom_site_fract_x
_atom_site_fract_y
_atom_site_fract_z
_atom_site_adp_type
_atom_site_B_iso_or_equiv
_atom_site_type_symbol
Ca1 1.0 0.220(6) 0.250000 0.847(2) Biso 1.300000 Ca
Ca2 1.0 0.283(6) 0.250000 0.154(3) Biso 1.300000 Ca
Ca3 1.0 0.678(4) 0.250000 0.872(2) Biso 0.090000 Ca
Ca4 1.0 0.799(5) 0.250000 0.149(2) Biso 0.090000 Ca
K1 1.0 0.384(8) 0.750000 0.465(3) Biso 1.600000 K
K2 1.0 0.868(7) 0.750000 0.492(2) Biso 1.600000 K
Nb1 1.0 0.000000 0.000000 0.000000 Biso 0.150000 Nb
Nb2 1.0 0.500000 0.000000 0.000000 Biso 0.150000 Nb
Nb3 1.0 0.429(2) -0.0040(10) 0.7152(9) Biso 0.150000 Nb
Nb4 1.0 0.925(2) 0.0130(10) 0.7110(9) Biso 0.150000 Nb
O1 1.0 0.505(2) -0.033(2) 0.8710(10) Biso 0.600000 O
O2 1.0 0.406(4) 0.017(3) 0.5950(10) Biso 2.400000 O
O3 1.0 0.684(3) -0.012(2) 0.7300(10) Biso 0.500000 O
O4 1.0 0.459(4) 0.250000 0.751(2) Biso 0.700000 O
O5 1.0 0.426(6) 0.750000 0.725(2) Biso 2.000000 O
O6 1.0 0.424(3) 0.250000 0.9860(10) Biso 0.700000 O
O7 1.0 0.245(4) -0.0530(10) -0.0200(10) Biso 2.000000 O
O8 1.0 -0.008(3) -0.052(2) 0.8700(10) Biso 0.600000 O
O9 1.0 0.919(3) 0.047(2) 0.5940(10) Biso 0.600000 O
O10 1.0 0.182(3) 0.026(2) 0.7520(10) Biso 0.008000 O
O11 1.0 -0.065(4) 0.250000 0.767(2) Biso 1.000000 O
O12 1.0 0.931(5) 0.750000 0.718(2) Biso 2.000000 O
O13 1.0 0.027(4) 0.250000 0.9720(10) Biso 0.400000 O
